data_7235444
loop_
_publ_author_name
'Patra, Debashis'
'Biswas, Nirmalendu'
'Mondal, Bipul'
'Mitra, Partha'
'Drew, Michael G. B.'
'Ghosh, Tapas'

_publ_section_title
;
 Electronic effects of para substituents of 2-hydroxybenzaldehyde
 co-ligands in a family of hydrazonato-oxidovanadium(v) complexes
;
_journal_issue 42
_journal_name_full 'RSC Advances'
_journal_page_first 22022
_journal_paper_doi 10.1039/c4ra00139g
_journal_volume 4
_journal_year 2014
_chemical_formula_moiety 'C19 H17 N2 O6 V'
_chemical_formula_sum 'C19 H17 N2 O6 V'
_chemical_formula_weight 420.29
_space_group_IT_number 14
_space_group_name_Hall '-P 2ybc'
_space_group_name_H-M_alt 'P 1 21/c 1'
_symmetry_cell_setting monoclinic
_symmetry_space_group_name_Hall '-P 2ybc'
_symmetry_space_group_name_H-M 'P 1 21/c 1'
_atom_sites_solution_hydrogens geom
_atom_sites_solution_primary direct
_atom_sites_solution_secondary difmap
_audit_creation_method SHELXL-97
_cell_angle_alpha 90.00
_cell_angle_beta 92.95(4)
_cell_angle_gamma 90.00
_cell_formula_units_Z 4
_cell_length_a 11.41(3)
_cell_length_b 11.09(3)
_cell_length_c 14.77(4)
_cell_measurement_reflns_used 3169
_cell_measurement_temperature 293(2)
_cell_measurement_theta_max 23.94
_cell_measurement_theta_min 2.30
_cell_volume 1866(9)
_computing_cell_refinement 'Bruker SAINT'
_computing_data_collection 'Bruker APEX2'
_computing_data_reduction 'Bruker SAINT'
_computing_molecular_graphics 'Bruker SHELXTL'
_computing_publication_material 'Bruker SHELXTL'
_computing_structure_refinement 'SHELXL-97 (Sheldrick, 2008)'
_computing_structure_solution 'SHELXS-97 (Sheldrick, 2008)'
_diffrn_ambient_temperature 293(2)
_diffrn_measured_fraction_theta_full 0.982
_diffrn_measured_fraction_theta_max 0.982
_diffrn_measurement_device_type 'Bruker APEX-II CCD'
_diffrn_measurement_method '\f and \w scans'
_diffrn_radiation_monochromator graphite
_diffrn_radiation_source 'fine-focus sealed tube'
_diffrn_radiation_type MoK\a
_diffrn_radiation_wavelength 0.71073
_diffrn_reflns_av_R_equivalents 0.0614
_diffrn_reflns_av_sigmaI/netI 0.0396
_diffrn_reflns_limit_h_max 13
_diffrn_reflns_limit_h_min -14
_diffrn_reflns_limit_k_max 12
_diffrn_reflns_limit_k_min -13
_diffrn_reflns_limit_l_max 17
_diffrn_reflns_limit_l_min -17
_diffrn_reflns_number 21335
_diffrn_reflns_theta_full 25.90
_diffrn_reflns_theta_max 25.90
_diffrn_reflns_theta_min 1.79
_exptl_absorpt_coefficient_mu 0.571
_exptl_absorpt_correction_T_max 0.904
_exptl_absorpt_correction_T_min 0.851
_exptl_absorpt_correction_type multi-scan
_exptl_absorpt_process_details 'SADABS; BRUKER, 2008'
_exptl_crystal_colour green
_exptl_crystal_density_diffrn 1.496
_exptl_crystal_density_method 'not measured'
_exptl_crystal_description block
_exptl_crystal_F_000 864
_exptl_crystal_size_max 0.48
_exptl_crystal_size_mid 0.24
_exptl_crystal_size_min 0.18
_refine_diff_density_max 1.025
_refine_diff_density_min -0.675
_refine_diff_density_rms 0.060
_refine_ls_extinction_method none
_refine_ls_goodness_of_fit_ref 1.032
_refine_ls_hydrogen_treatment constr
_refine_ls_matrix_type full
_refine_ls_number_parameters 256
_refine_ls_number_reflns 3518
_refine_ls_number_restraints 0
_refine_ls_restrained_S_all 1.032
_refine_ls_R_factor_all 0.0736
_refine_ls_R_factor_gt 0.0466
_refine_ls_shift/su_max 0.000
_refine_ls_shift/su_mean 0.000
_refine_ls_structure_factor_coef Fsqd
_refine_ls_weighting_details 'calc w=1/[\s^2^(Fo^2^)+(0.0728P)^2^+1.4480P] where P=(Fo^2^+2Fc^2^)/3'
_refine_ls_weighting_scheme calc
_refine_ls_wR_factor_gt 0.1240
_refine_ls_wR_factor_ref 0.1469
_reflns_number_gt 2394
_reflns_number_total 3518
_reflns_threshold_expression >2sigma(I)
_cod_data_source_file c4ra00139g2.cif
_cod_data_source_block 1
_cod_depositor_comments
;
The following automatic conversions were performed:

data item '_symmetry_cell_setting' value 'Monoclinic' was changed to
'monoclinic' in accordance with the
/home/saulius/struct/COD-crude-data/automatic-downloads/DataCite-retrospective/RSC/depositions/lib/dictionaries/cif_core.dic
dictionary named 'cif_core.dic' version 2.4.2 last updated on
2011-04-26.

Automatic conversion script
Id: cif_fix_values 6909 2019-04-08 15:41:33Z antanas 
;
_cod_original_cell_volume 1866(8)
_cod_original_sg_symbol_H-M P2(1)/c
_cod_database_code 7235444

loop_
_symmetry_equiv_pos_as_xyz
'x, y, z'
'-x, y+1/2, -z+1/2'
'-x, -y, -z'
'x, -y-1/2, z-1/2'

loop_
_atom_site_label
_atom_site_type_symbol
_atom_site_fract_x
_atom_site_fract_y
_atom_site_fract_z
_atom_site_U_iso_or_equiv
_atom_site_adp_type
_atom_site_occupancy
_atom_site_symmetry_multiplicity
_atom_site_calc_flag
_atom_site_refinement_flags
V V 0.22200(5) 0.20686(5) 0.95363(3) 0.0425(2) Uani 1 1 d .
O4 O 0.1278(2) 0.2117(2) 0.85039(14) 0.0438(5) Uani 1 1 d .
O5 O 0.0637(2) 0.3080(2) 1.01085(15) 0.0517(6) Uani 1 1 d .
O3 O 0.2639(2) 0.3717(2) 0.92988(14) 0.0498(6) Uani 1 1 d .
O2 O 0.1559(2) 0.0894(2) 1.02375(16) 0.0529(6) Uani 1 1 d .
O1 O 0.3268(2) 0.1285(2) 0.92140(15) 0.0538(6) Uani 1 1 d .
O6 O 0.4248(3) 0.5842(3) 1.1333(2) 0.0901(10) Uani 1 1 d .
H6 H 0.4181 0.5106 1.1320 0.135 Uiso 1 1 calc R
N2 N 0.3335(2) 0.3843(3) 1.07582(18) 0.0479(7) Uani 1 1 d .
N1 N 0.3022(2) 0.2636(3) 1.07163(18) 0.0452(7) Uani 1 1 d .
C11 C 0.0470(3) 0.2878(3) 0.8144(2) 0.0403(7) Uani 1 1 d .
C16 C 0.0291(3) 0.2905(4) 0.7219(2) 0.0525(9) Uani 1 1 d .
H16 H 0.0738 0.2413 0.6861 0.063 Uiso 1 1 calc R
C15 C -0.0526(4) 0.3637(4) 0.6824(2) 0.0654(11) Uani 1 1 d .
H15 H -0.0626 0.3651 0.6195 0.078 Uiso 1 1 calc R
C14 C -0.1221(4) 0.4370(4) 0.7331(3) 0.0673(11) Uani 1 1 d .
H14 H -0.1781 0.4874 0.7050 0.081 Uiso 1 1 calc R
C13 C -0.1068(3) 0.4337(3) 0.8256(3) 0.0581(10) Uani 1 1 d .
H13 H -0.1541 0.4809 0.8609 0.070 Uiso 1 1 calc R
C12 C -0.0213(3) 0.3607(3) 0.8671(2) 0.0416(8) Uani 1 1 d .
C17 C -0.0112(3) 0.3578(3) 0.9639(2) 0.0495(8) Uani 1 1 d .
H17 H -0.0686 0.3988 0.9940 0.059 Uiso 1 1 calc R
C10 C 0.3080(4) 0.6126(4) 0.9006(3) 0.0712(12) Uani 1 1 d .
H10 H 0.2705 0.5671 0.8548 0.085 Uiso 1 1 calc R
C9 C 0.3326(5) 0.7330(5) 0.8859(5) 0.0934(17) Uani 1 1 d .
H9 H 0.3126 0.7687 0.8303 0.112 Uiso 1 1 calc R
C8 C 0.3876(5) 0.7996(5) 0.9553(6) 0.099(2) Uani 1 1 d .
H8 H 0.4044 0.8806 0.9459 0.119 Uiso 1 1 calc R
C7 C 0.4171(4) 0.7489(5) 1.0361(5) 0.0923(17) Uani 1 1 d .
H7 H 0.4534 0.7954 1.0818 0.111 Uiso 1 1 calc R
C6 C 0.3943(4) 0.6293(4) 1.0520(4) 0.0699(12) Uani 1 1 d .
C5 C 0.3388(3) 0.5595(3) 0.9834(3) 0.0538(9) Uani 1 1 d .
C4 C 0.3121(3) 0.4330(3) 0.9969(2) 0.0457(8) Uani 1 1 d .
C18 C 0.3943(4) 0.2509(5) 1.2227(3) 0.0760(13) Uani 1 1 d .
H18A H 0.4686 0.2810 1.2049 0.114 Uiso 1 1 calc R
H18C H 0.4070 0.1903 1.2686 0.114 Uiso 1 1 calc R
H18B H 0.3494 0.3160 1.2462 0.114 Uiso 1 1 calc R
C3 C 0.3294(3) 0.1976(4) 1.1429(2) 0.0491(9) Uani 1 1 d .
C2 C 0.2914(4) 0.0759(4) 1.1452(3) 0.0615(10) Uani 1 1 d .
H2 H 0.3281 0.0254 1.1881 0.074 Uiso 1 1 calc R
C1 C 0.2061(3) 0.0279(4) 1.0898(3) 0.0565(10) Uani 1 1 d .
C19 C 0.1547(4) -0.0931(4) 1.1046(3) 0.0772(13) Uani 1 1 d .
H19B H 0.0724 -0.0851 1.1136 0.116 Uiso 1 1 calc R
H19C H 0.1929 -0.1296 1.1572 0.116 Uiso 1 1 calc R
H19A H 0.1657 -0.1429 1.0525 0.116 Uiso 1 1 calc R

loop_
_atom_site_aniso_label
_atom_site_aniso_U_11
_atom_site_aniso_U_22
_atom_site_aniso_U_33
_atom_site_aniso_U_23
_atom_site_aniso_U_13
_atom_site_aniso_U_12
V 0.0450(4) 0.0502(4) 0.0321(3) -0.0028(2) 0.0006(2) -0.0066(3)
O4 0.0468(13) 0.0497(14) 0.0348(11) -0.0102(10) -0.0008(10) -0.0020(11)
O5 0.0572(15) 0.0635(16) 0.0349(12) -0.0050(11) 0.0055(11) 0.0013(13)
O3 0.0579(14) 0.0554(15) 0.0357(11) -0.0002(11) -0.0010(10) -0.0122(12)
O2 0.0504(14) 0.0569(15) 0.0516(14) 0.0039(12) 0.0034(11) -0.0100(12)
O1 0.0503(14) 0.0631(16) 0.0481(13) -0.0049(12) 0.0033(11) 0.0028(12)
O6 0.084(2) 0.083(2) 0.100(3) -0.030(2) -0.024(2) -0.013(2)
N2 0.0475(16) 0.0543(18) 0.0413(15) -0.0070(13) -0.0025(13) -0.0051(14)
N1 0.0405(15) 0.0603(19) 0.0347(14) -0.0027(13) 0.0011(11) -0.0054(14)
C11 0.0392(17) 0.0444(19) 0.0374(16) -0.0023(14) 0.0015(13) -0.0107(15)
C16 0.052(2) 0.068(2) 0.0374(18) -0.0008(17) 0.0028(15) -0.0057(19)
C15 0.074(3) 0.086(3) 0.0357(18) 0.013(2) -0.0008(18) -0.004(2)
C14 0.070(3) 0.065(3) 0.066(3) 0.020(2) -0.009(2) 0.005(2)
C13 0.064(2) 0.050(2) 0.060(2) 0.0019(18) 0.0074(19) 0.0046(19)
C12 0.0453(18) 0.0384(18) 0.0410(17) -0.0024(14) 0.0020(14) -0.0041(15)
C17 0.053(2) 0.050(2) 0.0454(19) -0.0064(16) 0.0073(17) -0.0003(18)
C10 0.064(3) 0.059(3) 0.093(3) 0.009(2) 0.020(2) 0.001(2)
C9 0.076(3) 0.072(4) 0.135(5) 0.030(3) 0.034(3) 0.012(3)
C8 0.068(3) 0.050(3) 0.182(7) -0.002(4) 0.036(4) -0.006(2)
C7 0.062(3) 0.060(3) 0.155(6) -0.019(3) 0.015(3) -0.009(3)
C6 0.046(2) 0.058(3) 0.106(4) -0.019(2) 0.005(2) -0.006(2)
C5 0.0415(19) 0.050(2) 0.071(2) -0.0039(19) 0.0121(17) -0.0045(17)
C4 0.0376(17) 0.051(2) 0.0491(19) -0.0073(16) 0.0052(15) -0.0049(16)
C18 0.072(3) 0.115(4) 0.039(2) -0.001(2) -0.0087(19) 0.000(3)
C3 0.0403(18) 0.074(3) 0.0334(17) 0.0016(16) 0.0027(14) 0.0029(18)
C2 0.060(2) 0.071(3) 0.053(2) 0.019(2) 0.0071(19) 0.009(2)
C1 0.054(2) 0.059(2) 0.058(2) 0.0100(19) 0.0126(19) 0.0042(19)
C19 0.079(3) 0.064(3) 0.089(3) 0.021(2) 0.013(2) -0.012(2)

loop_
_atom_type_symbol
_atom_type_description
_atom_type_scat_dispersion_real
_atom_type_scat_dispersion_imag
_atom_type_scat_source
C C 0.0033 0.0016 'International Tables Vol C Tables 4.2.6.8 and 6.1.1.4'
H H 0.0000 0.0000 'International Tables Vol C Tables 4.2.6.8 and 6.1.1.4'
N N 0.0061 0.0033 'International Tables Vol C Tables 4.2.6.8 and 6.1.1.4'
O O 0.0106 0.0060 'International Tables Vol C Tables 4.2.6.8 and 6.1.1.4'
V V 0.3005 0.5294 'International Tables Vol C Tables 4.2.6.8 and 6.1.1.4'

loop_
_geom_angle_atom_site_label_1
_geom_angle_atom_site_label_2
_geom_angle_atom_site_label_3
_geom_angle
O1 V O4 100.85(18)
O1 V O2 96.8(2)
O4 V O2 104.46(17)
O1 V O3 105.66(18)
O4 V O3 87.74(11)
O2 V O3 151.98(11)
O1 V N1 96.62(18)
O4 V N1 158.77(13)
O2 V N1 85.19(18)
O3 V N1 75.93(14)
O1 V O5 174.54(11)
O4 V O5 81.60(17)
O2 V O5 77.81(18)
O3 V O5 79.22(16)
N1 V O5 82.08(17)
C11 O4 V 135.7(2)
C17 O5 V 123.6(3)
C4 O3 V 117.2(2)
C1 O2 V 127.8(3)
C6 O6 H6 109.5
C4 N2 N1 109.0(3)
C3 N1 N2 117.0(3)
C3 N1 V 126.7(3)
N2 N1 V 116.2(2)
O4 C11 C16 118.2(3)
O4 C11 C12 122.6(3)
C16 C11 C12 119.1(3)
C15 C16 C11 120.6(4)
C15 C16 H16 119.7
C11 C16 H16 119.7
C16 C15 C14 121.6(4)
C16 C15 H15 119.2
C14 C15 H15 119.2
C13 C14 C15 118.6(4)
C13 C14 H14 120.7
C15 C14 H14 120.7
C14 C13 C12 120.5(4)
C14 C13 H13 119.7
C12 C13 H13 119.7
C13 C12 C11 119.6(3)
C13 C12 C17 118.4(3)
C11 C12 C17 121.9(3)
O5 C17 C12 127.2(3)
O5 C17 H17 116.4
C12 C17 H17 116.4
C9 C10 C5 120.2(5)
C9 C10 H10 119.9
C5 C10 H10 119.9
C10 C9 C8 119.1(6)
C10 C9 H9 120.5
C8 C9 H9 120.5
C7 C8 C9 121.0(5)
C7 C8 H8 119.5
C9 C8 H8 119.5
C8 C7 C6 121.0(6)
C8 C7 H7 119.5
C6 C7 H7 119.5
O6 C6 C7 118.3(5)
O6 C6 C5 122.3(4)
C7 C6 C5 119.4(5)
C10 C5 C6 119.3(4)
C10 C5 C4 119.1(4)
C6 C5 C4 121.6(4)
N2 C4 O3 121.3(4)
N2 C4 C5 119.7(3)
O3 C4 C5 119.0(3)
C3 C18 H18A 109.5
C3 C18 H18C 109.5
H18A C18 H18C 109.5
C3 C18 H18B 109.5
H18A C18 H18B 109.5
H18C C18 H18B 109.5
N1 C3 C2 119.4(3)
N1 C3 C18 120.4(4)
C2 C3 C18 120.2(4)
C1 C2 C3 125.0(4)
C1 C2 H2 117.5
C3 C2 H2 117.5
O2 C1 C2 121.7(4)
O2 C1 C19 114.9(4)
C2 C1 C19 123.1(4)
C1 C19 H19B 109.5
C1 C19 H19C 109.5
H19B C19 H19C 109.5
C1 C19 H19A 109.5
H19B C19 H19A 109.5
H19C C19 H19A 109.5

loop_
_geom_bond_atom_site_label_1
_geom_bond_atom_site_label_2
_geom_bond_distance
V O1 1.572(3)
V O4 1.820(4)
V O2 1.849(4)
V O3 1.925(5)
V N1 2.026(5)
V O5 2.322(4)
O4 C11 1.339(4)
O5 C17 1.206(4)
O3 C4 1.299(4)
O2 C1 1.299(5)
O6 C6 1.330(6)
O6 H6 0.8200
N2 C4 1.296(5)
N2 N1 1.386(5)
N1 C3 1.307(5)
C11 C16 1.373(6)
C11 C12 1.389(5)
C16 C15 1.346(6)
C16 H16 0.9300
C15 C14 1.382(6)
C15 H15 0.9300
C14 C13 1.368(6)
C14 H14 0.9300
C13 C12 1.386(5)
C13 H13 0.9300
C12 C17 1.428(6)
C17 H17 0.9300
C10 C9 1.383(7)
C10 C5 1.386(6)
C10 H10 0.9300
C9 C8 1.387(9)
C9 H9 0.9300
C8 C7 1.346(8)
C8 H8 0.9300
C7 C6 1.374(7)
C7 H7 0.9300
C6 C5 1.400(6)
C5 C4 1.452(6)
C18 C3 1.482(6)
C18 H18A 0.9600
C18 H18C 0.9600
C18 H18B 0.9600
C3 C2 1.418(6)
C2 C1 1.348(6)
C2 H2 0.9300
C1 C19 1.485(6)
C19 H19B 0.9600
C19 H19C 0.9600
C19 H19A 0.9600
